data_4038681
loop_
_publ_author_name
'M\;adry, Tomasz'
'Czapik, Agnieszka'
'Kwit, Marcin'

_publ_section_title
;
 Point-to-Axial Chirality Transmission: A Highly Sensitive Triaryl
 Chirality Probe for Stereochemical Assignments of Amines
;
_journal_name_full 'The Journal of Organic Chemistry'
_journal_paper_doi 10.1021/acs.joc.0c00734
_journal_year 2020
_chemical_absolute_configuration syn
_chemical_formula_moiety 'C38 H44 N2'
_chemical_formula_sum 'C38 H44 N2'
_chemical_formula_weight 528.75
_space_group_crystal_system monoclinic
_space_group_IT_number 4
_space_group_name_Hall 'P 2yb'
_space_group_name_H-M_alt 'P 1 21 1'
_atom_sites_solution_hydrogens mixed
_atom_sites_solution_primary dual
_audit_creation_method SHELXL-2018/3
_cell_angle_alpha 90
_cell_angle_beta 100.593(3)
_cell_angle_gamma 90
_cell_formula_units_Z 2
_cell_length_a 9.8901(3)
_cell_length_b 11.4265(5)
_cell_length_c 13.5336(5)
_cell_measurement_reflns_used 10560
_cell_measurement_temperature 130(2)
_cell_measurement_theta_max 76.1440
_cell_measurement_theta_min 3.8050
_cell_volume 1503.36(10)
_computing_cell_refinement 'CrysAlisPro 1.171.40.57a (Rigaku OD, 2019)'
_computing_data_collection 'CrysAlisPro 1.171.40.57a (Rigaku OD, 2019)'
_computing_data_reduction 'CrysAlisPro 1.171.40.57a (Rigaku OD, 2019)'
_computing_structure_refinement 'SHELXL-2018/3 (Sheldrick, 2018)'
_computing_structure_solution 'SHELXT 2018/2 (Sheldrick, 2018)'
_diffrn_ambient_temperature 130(2)
_diffrn_detector_area_resol_mean 10.5357
_diffrn_measured_fraction_theta_full 0.999
_diffrn_measured_fraction_theta_max 0.999
_diffrn_measurement_device_type 'SuperNova, Single source at offset/far, Atlas'
_diffrn_measurement_method '\w scans'
_diffrn_radiation_type CuK\a
_diffrn_radiation_wavelength 1.54184
_diffrn_reflns_av_R_equivalents 0.0275
_diffrn_reflns_av_unetI/netI 0.0186
_diffrn_reflns_Laue_measured_fraction_full 0.999
_diffrn_reflns_Laue_measured_fraction_max 0.999
_diffrn_reflns_limit_h_max 11
_diffrn_reflns_limit_h_min -12
_diffrn_reflns_limit_k_max 13
_diffrn_reflns_limit_k_min -13
_diffrn_reflns_limit_l_max 16
_diffrn_reflns_limit_l_min -16
_diffrn_reflns_number 21977
_diffrn_reflns_point_group_measured_fraction_full 0.994
_diffrn_reflns_point_group_measured_fraction_max 0.994
_diffrn_reflns_theta_full 67.684
_diffrn_reflns_theta_max 70.076
_diffrn_reflns_theta_min 4.548
_diffrn_source 'micro-focus sealed X-ray tube'
_exptl_absorpt_coefficient_mu 0.504
_exptl_absorpt_correction_T_max 1.00000
_exptl_absorpt_correction_T_min 0.77939
_exptl_absorpt_correction_type multi-scan
_exptl_absorpt_process_details
;
CrysAlisPro 1.171.40.57a (Rigaku Oxford Diffraction, 2019)
Empirical absorption correction using spherical harmonics,
 implemented in SCALE3 ABSPACK scaling algorithm.
;
_exptl_crystal_colour colourless
_exptl_crystal_density_diffrn 1.168
_exptl_crystal_description plate
_exptl_crystal_F_000 572
_exptl_crystal_size_max 0.250
_exptl_crystal_size_mid 0.150
_exptl_crystal_size_min 0.070
_refine_diff_density_max 0.288
_refine_diff_density_min -0.215
_refine_diff_density_rms 0.037
_refine_ls_abs_structure_details
;
 Flack x determined using 2273 quotients [(I+)-(I-)]/[(I+)+(I-)]
 (Parsons, Flack and Wagner, Acta Cryst. B69 (2013) 249-259).
;
_refine_ls_abs_structure_Flack 0.1(5)
_refine_ls_extinction_method none
_refine_ls_goodness_of_fit_ref 1.095
_refine_ls_hydrogen_treatment mixed
_refine_ls_matrix_type full
_refine_ls_number_parameters 485
_refine_ls_number_reflns 5675
_refine_ls_number_restraints 433
_refine_ls_restrained_S_all 1.069
_refine_ls_R_factor_all 0.0578
_refine_ls_R_factor_gt 0.0552
_refine_ls_shift/su_max 0.000
_refine_ls_shift/su_mean 0.000
_refine_ls_structure_factor_coef Fsqd
_refine_ls_weighting_details 'w=1/[\s^2^(Fo^2^)+(0.1130P)^2^+0.1234P] where P=(Fo^2^+2Fc^2^)/3'
_refine_ls_weighting_scheme calc
_refine_ls_wR_factor_gt 0.1665
_refine_ls_wR_factor_ref 0.1707
_reflns_Friedel_coverage 0.888
_reflns_Friedel_fraction_full 0.988
_reflns_Friedel_fraction_max 0.988
_reflns_number_gt 5267
_reflns_number_total 5675
_reflns_threshold_expression 'I > 2\s(I)'
_cod_data_source_file jo0c00734_si_003.cif
_cod_data_source_block 6b
_cod_original_sg_symbol_H-M 'P 21'
_cod_database_code 4038681
_shelx_shelxl_version_number 2018/3
_shelx_space_group_comment
;
The symmetry employed for this shelxl refinement is uniquely defined
by the following loop, which should always be used as a source of
symmetry information in preference to the above space-group names.
They are only intended as comments.
;
_shelx_estimated_absorpt_t_min 0.884
_shelx_estimated_absorpt_t_max 0.966

loop_
_space_group_symop_operation_xyz
'x, y, z'
'-x, y+1/2, -z'

loop_
_atom_site_label
_atom_site_type_symbol
_atom_site_fract_x
_atom_site_fract_y
_atom_site_fract_z
_atom_site_U_iso_or_equiv
_atom_site_adp_type
_atom_site_occupancy
_atom_site_site_symmetry_order
_atom_site_calc_flag
_atom_site_refinement_flags_posn
_atom_site_refinement_flags_adp
_atom_site_refinement_flags_occupancy
_atom_site_disorder_assembly
_atom_site_disorder_group
C1 C 0.9979(3) 0.5141(3) 0.4225(2) 0.0525(7) Uani 1 1 d . . . . .
C2 C 1.0639(3) 0.6160(4) 0.4538(2) 0.0568(8) Uani 1 1 d . . . . .
H2 H 1.022431 0.667896 0.494275 0.068 Uiso 1 1 calc R U . . .
C3 C 1.1910(3) 0.6473(4) 0.4288(3) 0.0632(9) Uani 1 1 d . . . . .
H3 H 1.235147 0.718224 0.453150 0.076 Uiso 1 1 calc R U . . .
C4 C 1.2505(3) 0.5733(4) 0.3683(3) 0.0655(10) Uani 1 1 d . . . . .
H4 H 1.334795 0.594814 0.348991 0.079 Uiso 1 1 calc R U . . .
C5 C 1.2498(3) 0.3872(4) 0.2763(3) 0.0654(9) Uani 1 1 d . . . . .
H5 H 1.332960 0.409042 0.255516 0.079 Uiso 1 1 calc R U . . .
C6 C 1.1934(3) 0.2810(4) 0.2493(3) 0.0660(10) Uani 1 1 d . . . . .
H6 H 1.236534 0.229209 0.209753 0.079 Uiso 1 1 calc R U . . .
C7 C 1.0698(3) 0.2481(4) 0.2803(2) 0.0599(8) Uani 1 1 d . . . . .
H7 H 1.031785 0.172840 0.263072 0.072 Uiso 1 1 calc R U . . .
C8 C 1.0046(3) 0.3224(3) 0.3345(2) 0.0532(7) Uani 1 1 d . . . . .
H8 H 0.920828 0.298932 0.353533 0.064 Uiso 1 1 calc R U . . .
C9 C 1.0605(3) 0.4351(3) 0.3632(2) 0.0513(7) Uani 1 1 d . . . . .
C10 C 1.1872(3) 0.4661(4) 0.3348(2) 0.0546(8) Uani 1 1 d . . . . .
C11 C 0.4956(3) 0.4084(3) 0.5699(2) 0.0543(8) Uani 1 1 d . . . . .
C12 C 0.4303(3) 0.3054(4) 0.5374(2) 0.0594(8) Uani 1 1 d . . . . .
H12 H 0.472729 0.254579 0.496709 0.071 Uiso 1 1 calc R U . . .
C13 C 0.3042(3) 0.2722(4) 0.5616(3) 0.0614(9) Uani 1 1 d . . . . .
H13 H 0.261748 0.200763 0.536916 0.074 Uiso 1 1 calc R U . . .
C14 C 0.2423(3) 0.3442(4) 0.6216(3) 0.0629(9) Uani 1 1 d . . . . .
H14 H 0.157410 0.321845 0.639345 0.076 Uiso 1 1 calc R U . . .
C15 C 0.2414(3) 0.5283(4) 0.7174(3) 0.0633(9) Uani 1 1 d . . . . .
H15 H 0.157587 0.505575 0.736697 0.076 Uiso 1 1 calc R U . . .
C16 C 0.2987(4) 0.6334(4) 0.7479(3) 0.0674(10) Uani 1 1 d . . . . .
H16 H 0.255121 0.683506 0.788515 0.081 Uiso 1 1 calc R U . . .
C17 C 0.4229(3) 0.6679(4) 0.7193(2) 0.0590(8) Uani 1 1 d . . . . .
H17 H 0.461432 0.742072 0.740068 0.071 Uiso 1 1 calc R U . . .
C18 C 0.4886(3) 0.5969(3) 0.6624(2) 0.0563(8) Uani 1 1 d . . . . .
H18 H 0.572543 0.621637 0.644391 0.068 Uiso 1 1 calc R U . . .
C19 C 0.4315(3) 0.4850(3) 0.6296(2) 0.0543(8) Uani 1 1 d . . . . .
C20 C 0.3051(3) 0.4525(4) 0.6572(2) 0.0552(8) Uani 1 1 d . . . . .
C21 C 0.8665(3) 0.4852(3) 0.4571(2) 0.0514(7) Uani 1 1 d . . . . .
C22 C 0.7390(3) 0.4730(3) 0.3913(2) 0.0529(8) Uani 1 1 d . . . . .
C23 C 0.6231(3) 0.4503(3) 0.4330(2) 0.0531(8) Uani 1 1 d . . . . .
H23 H 0.537017 0.441818 0.389004 0.064 Uiso 1 1 calc R U . . .
C24 C 0.6271(3) 0.4393(3) 0.5359(2) 0.0523(7) Uani 1 1 d . . . . .
C25 C 0.7545(3) 0.4509(3) 0.6015(2) 0.0524(7) Uani 1 1 d . . . . .
C26 C 0.8707(3) 0.4745(3) 0.5600(2) 0.0540(8) Uani 1 1 d . . . . .
H26 H 0.956597 0.483703 0.604008 0.065 Uiso 1 1 calc R U . . .
C27 C 0.7246(3) 0.4908(4) 0.2789(2) 0.0565(8) Uani 1 1 d . . . . .
H27A H 0.758049 0.421694 0.249338 0.068 Uiso 0.637(6) 1 d R U P A 1
H27B H 0.780499 0.556784 0.266008 0.068 Uiso 0.637(6) 1 d R U P A 1
H27C H 0.720379 0.414984 0.246118 0.068 Uiso 0.363(6) 1 d R U P A 2
H27D H 0.805039 0.531574 0.264988 0.068 Uiso 0.363(6) 1 d R U P A 2
C33 C 0.7686(3) 0.4311(4) 0.7134(2) 0.0580(9) Uani 1 1 d . . . . .
H33A H 0.697864 0.377229 0.725895 0.070 Uiso 0.363(6) 1 d R U P A 1
H33B H 0.755774 0.504559 0.746385 0.070 Uiso 0.363(6) 1 d R U P A 1
H33C H 0.690004 0.387499 0.727185 0.070 Uiso 0.637(6) 1 d R U P A 2
H33D H 0.771684 0.505639 0.748015 0.070 Uiso 0.637(6) 1 d R U P A 2
N1 N 0.5786(11) 0.5139(10) 0.2305(8) 0.063(2) Uani 0.637(6) 1 d . . P A 1
H1 H 0.512170 0.528117 0.261702 0.075 Uiso 0.637(6) 1 d R U P A 1
N2A N 0.9047(9) 0.3999(9) 0.7567(6) 0.0393(19) Uani 0.363(6) 1 d . U P A 2
H2A H 0.927534 0.346805 0.717894 0.047 Uiso 0.363(6) 1 d R U P A 2
C28 C 0.5600(7) 0.5342(9) 0.1227(6) 0.0561(18) Uani 0.637(6) 1 d . . P A 1
H28 H 0.607399 0.469270 0.093112 0.067 Uiso 0.637(6) 1 calc R U P A 1
C29 C 0.6205(6) 0.6482(8) 0.0944(5) 0.0783(18) Uani 0.637(6) 1 d . . P A 1
H29 H 0.718628 0.649861 0.129739 0.094 Uiso 0.637(6) 1 calc R U P A 1
C30 C 0.6219(7) 0.6552(10) -0.0182(5) 0.096(3) Uani 0.637(6) 1 d . . P A 1
H30A H 0.675450 0.589844 -0.037792 0.143 Uiso 0.637(6) 1 calc R U P A 1
H30B H 0.663786 0.729356 -0.033196 0.143 Uiso 0.637(6) 1 calc R U P A 1
H30C H 0.527420 0.651075 -0.055892 0.143 Uiso 0.637(6) 1 calc R U P A 1
C31 C 0.5504(19) 0.7574(12) 0.1291(10) 0.108(4) Uani 0.637(6) 1 d . . P A 1
H31A H 0.455615 0.762392 0.092130 0.162 Uiso 0.637(6) 1 calc R U P A 1
H31B H 0.601174 0.827622 0.115830 0.162 Uiso 0.637(6) 1 calc R U P A 1
H31C H 0.550029 0.751650 0.201256 0.162 Uiso 0.637(6) 1 calc R U P A 1
C32 C 0.4045(5) 0.5245(8) 0.0794(4) 0.0761(18) Uani 0.637(6) 1 d . . P A 1
H32A H 0.373096 0.444724 0.089199 0.114 Uiso 0.637(6) 1 calc R U P A 1
H32B H 0.388102 0.542707 0.007414 0.114 Uiso 0.637(6) 1 calc R U P A 1
H32C H 0.353746 0.579943 0.114088 0.114 Uiso 0.637(6) 1 calc R U P A 1
C34A C 0.9126(14) 0.3528(12) 0.8619(11) 0.056(3) Uani 0.363(6) 1 d . U P A 2
H34A H 0.822552 0.314826 0.865409 0.067 Uiso 0.363(6) 1 calc R U P A 2
C35A C 0.9381(18) 0.4461(19) 0.9414(13) 0.063(4) Uani 0.363(6) 1 d . . P A 2
H35A H 0.876186 0.513577 0.917685 0.076 Uiso 0.363(6) 1 calc R U P A 2
C36A C 0.908(2) 0.4073(19) 1.0408(14) 0.083(5) Uani 0.363(6) 1 d . . P A 2
H36A H 0.916754 0.474019 1.087040 0.124 Uiso 0.363(6) 1 calc R U P A 2
H36B H 0.972755 0.345904 1.068793 0.124 Uiso 0.363(6) 1 calc R U P A 2
H36C H 0.813680 0.376616 1.031506 0.124 Uiso 0.363(6) 1 calc R U P A 2
C37A C 1.0825(19) 0.489(2) 0.9551(17) 0.079(5) Uani 0.363(6) 1 d . . P A 2
H37A H 1.102933 0.513280 0.890059 0.119 Uiso 0.363(6) 1 calc R U P A 2
H37B H 1.145317 0.425777 0.982918 0.119 Uiso 0.363(6) 1 calc R U P A 2
H37C H 1.094274 0.555481 1.001477 0.119 Uiso 0.363(6) 1 calc R U P A 2
C38A C 1.0259(14) 0.2547(12) 0.8751(10) 0.062(3) Uani 0.363(6) 1 d . U P A 2
H38A H 1.109707 0.285560 0.855730 0.075 Uiso 0.363(6) 1 calc R U P A 2
H38B H 0.992390 0.187723 0.832382 0.093 Uiso 0.363(6) 1 calc R U P A 2
H38C H 1.046194 0.229738 0.945585 0.093 Uiso 0.363(6) 1 calc R U P A 2
N1A N 0.604(2) 0.554(2) 0.2386(16) 0.062(4) Uani 0.363(6) 1 d . . P A 2
H1A H 0.567877 0.595948 0.279764 0.075 Uiso 0.363(6) 1 d R U P A 2
N2 N 0.8980(6) 0.3611(6) 0.7522(4) 0.0499(13) Uani 0.637(6) 1 d . U P A 1
H2B H 0.890(6) 0.300(6) 0.720(5) 0.060 Uiso 0.637(6) 1 d . U P A 1
C28A C 0.5899(16) 0.5793(15) 0.1281(12) 0.058(3) Uani 0.363(6) 1 d . . P A 2
H28A H 0.680242 0.603676 0.111624 0.069 Uiso 0.363(6) 1 calc R U P A 2
C29A C 0.4802(12) 0.6710(12) 0.0922(7) 0.073(3) Uani 0.363(6) 1 d . . P A 2
H29A H 0.391258 0.645990 0.110734 0.088 Uiso 0.363(6) 1 calc R U P A 2
C30A C 0.462(2) 0.6820(14) -0.0208(9) 0.110(6) Uani 0.363(6) 1 d . . P A 2
H30D H 0.551625 0.695557 -0.039857 0.164 Uiso 0.363(6) 1 calc R U P A 2
H30E H 0.400729 0.747973 -0.043539 0.164 Uiso 0.363(6) 1 calc R U P A 2
H30F H 0.421708 0.609746 -0.052358 0.164 Uiso 0.363(6) 1 calc R U P A 2
C31A C 0.525(2) 0.786(2) 0.143(2) 0.083(5) Uani 0.363(6) 1 d . . P A 2
H31D H 0.543680 0.774858 0.215669 0.124 Uiso 0.363(6) 1 calc R U P A 2
H31E H 0.450930 0.843538 0.124586 0.124 Uiso 0.363(6) 1 calc R U P A 2
H31F H 0.607797 0.813447 0.120359 0.124 Uiso 0.363(6) 1 calc R U P A 2
C32A C 0.5418(12) 0.4595(12) 0.0757(7) 0.069(3) Uani 0.363(6) 1 d . . P A 2
H32D H 0.451981 0.437992 0.091005 0.103 Uiso 0.363(6) 1 calc R U P A 2
H32E H 0.609120 0.398512 0.100696 0.103 Uiso 0.363(6) 1 calc R U P A 2
H32F H 0.534456 0.467466 0.002820 0.103 Uiso 0.363(6) 1 calc R U P A 2
C34 C 0.9028(6) 0.3074(8) 0.8492(5) 0.0579(15) Uani 0.637(6) 1 d . . P A 1
H34 H 0.813578 0.265480 0.846967 0.069 Uiso 0.637(6) 1 calc R U P A 1
C35 C 0.9160(12) 0.3960(11) 0.9338(8) 0.076(3) Uani 0.637(6) 1 d . . P A 1
H35 H 0.843145 0.456525 0.913557 0.092 Uiso 0.637(6) 1 calc R U P A 1
C36 C 0.8905(13) 0.3404(15) 1.0328(7) 0.105(4) Uani 0.637(6) 1 d . . P A 1
H36D H 0.969871 0.292185 1.061923 0.157 Uiso 0.637(6) 1 calc R U P A 1
H36E H 0.807907 0.291329 1.019032 0.157 Uiso 0.637(6) 1 calc R U P A 1
H36F H 0.877626 0.402305 1.080315 0.157 Uiso 0.637(6) 1 calc R U P A 1
C37 C 1.052(2) 0.458(2) 0.9506(15) 0.129(6) Uani 0.637(6) 1 d . . P A 1
H37D H 1.123596 0.405541 0.985865 0.193 Uiso 0.637(6) 1 calc R U P A 1
H37E H 1.046979 0.528080 0.991381 0.193 Uiso 0.637(6) 1 calc R U P A 1
H37F H 1.074719 0.480393 0.885724 0.193 Uiso 0.637(6) 1 calc R U P A 1
C38 C 1.0148(10) 0.2153(9) 0.8602(7) 0.077(2) Uani 0.637(6) 1 d . U P A 1
H38D H 1.031383 0.184722 0.929002 0.116 Uiso 0.637(6) 1 calc R U P A 1
H38E H 1.099563 0.250377 0.845905 0.116 Uiso 0.637(6) 1 calc R U P A 1
H38F H 0.985819 0.151359 0.812799 0.116 Uiso 0.637(6) 1 calc R U P A 1

loop_
_atom_site_aniso_label
_atom_site_aniso_U_11
_atom_site_aniso_U_22
_atom_site_aniso_U_33
_atom_site_aniso_U_23
_atom_site_aniso_U_13
_atom_site_aniso_U_12
C1 0.0423(13) 0.069(2) 0.0430(13) 0.0033(13) -0.0001(10) 0.0038(14)
C2 0.0476(15) 0.069(2) 0.0509(15) 0.0025(14) 0.0021(12) 0.0018(15)
C3 0.0498(16) 0.076(2) 0.0606(18) 0.0019(16) 0.0016(13) -0.0077(16)
C4 0.0436(16) 0.086(3) 0.066(2) 0.0074(17) 0.0069(14) -0.0044(16)
C5 0.0443(15) 0.098(3) 0.0542(17) -0.0001(18) 0.0091(13) 0.0052(18)
C6 0.0507(17) 0.092(3) 0.0537(17) -0.0067(17) 0.0060(14) 0.0108(17)
C7 0.0518(16) 0.077(2) 0.0481(16) 0.0000(15) 0.0028(13) 0.0038(16)
C8 0.0432(14) 0.072(2) 0.0422(13) 0.0018(14) 0.0010(11) 0.0034(14)
C9 0.0396(13) 0.070(2) 0.0417(13) 0.0061(13) 0.0015(10) 0.0026(13)
C10 0.0401(13) 0.079(2) 0.0433(14) 0.0057(14) 0.0035(10) 0.0018(13)
C11 0.0423(13) 0.076(2) 0.0419(14) 0.0050(13) 0.0015(11) -0.0002(14)
C12 0.0479(15) 0.079(2) 0.0484(15) -0.0016(15) 0.0002(12) -0.0046(16)
C13 0.0479(16) 0.075(2) 0.0580(18) 0.0037(16) 0.0012(13) -0.0073(15)
C14 0.0428(15) 0.085(3) 0.0583(18) 0.0102(16) 0.0025(13) -0.0055(15)
C15 0.0430(15) 0.089(3) 0.0586(18) 0.0070(17) 0.0126(13) 0.0049(17)
C16 0.0509(17) 0.094(3) 0.0572(18) 0.0021(18) 0.0104(14) 0.0118(18)
C17 0.0486(15) 0.076(2) 0.0506(16) 0.0021(15) 0.0040(12) 0.0031(16)
C18 0.0455(14) 0.078(2) 0.0440(14) 0.0040(15) 0.0039(12) 0.0051(15)
C19 0.0377(13) 0.082(2) 0.0420(13) 0.0110(14) 0.0033(10) 0.0025(14)
C20 0.0389(13) 0.080(2) 0.0444(14) 0.0086(14) 0.0019(11) 0.0039(13)
C21 0.0430(14) 0.067(2) 0.0428(13) 0.0014(13) 0.0036(11) 0.0042(13)
C22 0.0429(14) 0.073(2) 0.0414(14) 0.0026(13) 0.0041(11) 0.0038(14)
C23 0.0389(13) 0.076(2) 0.0418(13) 0.0023(14) -0.0002(10) 0.0030(13)
C24 0.0403(13) 0.071(2) 0.0443(14) 0.0025(13) 0.0052(10) 0.0029(13)
C25 0.0444(14) 0.070(2) 0.0414(14) 0.0031(13) 0.0032(11) 0.0055(14)
C26 0.0404(13) 0.076(2) 0.0433(14) 0.0000(14) 0.0019(11) 0.0019(14)
C27 0.0410(14) 0.086(2) 0.0417(14) 0.0052(14) 0.0041(11) 0.0037(15)
C33 0.0436(14) 0.087(3) 0.0423(14) 0.0063(14) 0.0051(11) 0.0067(15)
N1 0.036(4) 0.111(8) 0.038(3) 0.010(4) 0.003(3) 0.006(4)
N2A 0.040(2) 0.039(2) 0.038(2) 0.0008(14) 0.0063(13) -0.0005(14)
C28 0.040(3) 0.087(5) 0.040(3) 0.007(4) 0.005(2) -0.002(3)
C29 0.048(3) 0.122(5) 0.058(3) 0.025(3) -0.007(2) -0.014(3)
C30 0.071(4) 0.152(8) 0.066(4) 0.043(4) 0.017(3) 0.011(4)
C31 0.158(14) 0.095(7) 0.058(5) 0.012(5) -0.014(6) -0.019(6)
C32 0.054(3) 0.118(5) 0.051(3) 0.012(3) -0.003(2) -0.010(3)
C34A 0.055(3) 0.056(3) 0.055(3) 0.0007(14) 0.0099(15) 0.0007(14)
C35A 0.050(6) 0.100(11) 0.040(5) -0.011(6) 0.009(4) 0.004(7)
C36A 0.060(6) 0.132(14) 0.057(7) 0.011(8) 0.013(5) -0.005(9)
C37A 0.055(6) 0.129(14) 0.055(7) -0.022(8) 0.013(5) -0.013(7)
C38A 0.064(4) 0.060(4) 0.060(4) 0.003(3) 0.004(2) 0.002(3)
N1A 0.041(7) 0.103(12) 0.039(4) -0.004(6) -0.003(4) -0.005(6)
N2 0.0489(16) 0.0510(17) 0.0483(17) 0.0019(13) 0.0051(11) 0.0011(13)
C28A 0.053(7) 0.071(8) 0.048(5) 0.006(6) 0.005(5) -0.017(5)
C29A 0.065(6) 0.097(7) 0.052(5) -0.004(5) -0.005(4) 0.001(5)
C30A 0.157(14) 0.093(9) 0.062(6) -0.002(6) -0.027(7) 0.029(9)
C31A 0.061(6) 0.099(11) 0.084(11) -0.016(8) 0.005(6) 0.010(7)
C32A 0.070(6) 0.087(7) 0.044(4) -0.007(5) -0.003(4) -0.005(5)
C34 0.050(3) 0.077(5) 0.043(3) 0.011(3) -0.0020(19) 0.000(3)
C35 0.071(5) 0.111(7) 0.041(3) -0.002(4) -0.003(3) 0.018(5)
C36 0.082(6) 0.184(14) 0.046(4) 0.015(7) 0.009(3) 0.012(8)
C37 0.126(13) 0.172(14) 0.085(7) -0.048(8) 0.011(7) -0.053(9)
C38 0.079(3) 0.077(3) 0.072(3) 0.009(2) 0.003(2) 0.007(2)

loop_
_atom_type_symbol
_atom_type_description
_atom_type_scat_dispersion_real
_atom_type_scat_dispersion_imag
_atom_type_scat_source
C C 0.0181 0.0091 'International Tables Vol C Tables 4.2.6.8 and 6.1.1.4'
H H 0.0000 0.0000 'International Tables Vol C Tables 4.2.6.8 and 6.1.1.4'
N N 0.0311 0.0180 'International Tables Vol C Tables 4.2.6.8 and 6.1.1.4'

loop_
_geom_angle_atom_site_label_1
_geom_angle_atom_site_label_2
_geom_angle_atom_site_label_3
_geom_angle
_geom_angle_site_symmetry_1
_geom_angle_site_symmetry_3
_geom_angle_publ_flag
C2 C1 C9 119.0(3) . . ?
C2 C1 C21 119.0(3) . . ?
C9 C1 C21 121.9(3) . . ?
C1 C2 C3 122.7(3) . . ?
C1 C2 H2 118.6 . . ?
C3 C2 H2 118.6 . . ?
C4 C3 C2 118.9(4) . . ?
C4 C3 H3 120.5 . . ?
C2 C3 H3 120.5 . . ?
C3 C4 C10 120.5(3) . . ?
C3 C4 H4 119.7 . . ?
C10 C4 H4 119.7 . . ?
C6 C5 C10 121.3(3) . . ?
C6 C5 H5 119.3 . . ?
C10 C5 H5 119.3 . . ?
C5 C6 C7 119.5(4) . . ?
C5 C6 H6 120.2 . . ?
C7 C6 H6 120.2 . . ?
C8 C7 C6 121.0(4) . . ?
C8 C7 H7 119.5 . . ?
C6 C7 H7 119.5 . . ?
C7 C8 C9 120.8(3) . . ?
C7 C8 H8 119.6 . . ?
C9 C8 H8 119.6 . . ?
C10 C9 C1 119.3(3) . . ?
C10 C9 C8 117.9(3) . . ?
C1 C9 C8 122.7(3) . . ?
C4 C10 C5 121.2(3) . . ?
C4 C10 C9 119.4(3) . . ?
C5 C10 C9 119.3(4) . . ?
C12 C11 C19 118.6(3) . . ?
C12 C11 C24 119.1(3) . . ?
C19 C11 C24 122.3(3) . . ?
C11 C12 C13 122.9(4) . . ?
C11 C12 H12 118.5 . . ?
C13 C12 H12 118.5 . . ?
C14 C13 C12 119.2(4) . . ?
C14 C13 H13 120.4 . . ?
C12 C13 H13 120.4 . . ?
C13 C14 C20 120.3(3) . . ?
C13 C14 H14 119.9 . . ?
C20 C14 H14 119.9 . . ?
C16 C15 C20 120.7(3) . . ?
C16 C15 H15 119.6 . . ?
C20 C15 H15 119.6 . . ?
C15 C16 C17 120.0(4) . . ?
C15 C16 H16 120.0 . . ?
C17 C16 H16 120.0 . . ?
C18 C17 C16 121.2(4) . . ?
C18 C17 H17 119.4 . . ?
C16 C17 H17 119.4 . . ?
C17 C18 C19 120.3(3) . . ?
C17 C18 H18 119.9 . . ?
C19 C18 H18 119.9 . . ?
C11 C19 C20 119.8(4) . . ?
C11 C19 C18 122.3(3) . . ?
C20 C19 C18 117.9(3) . . ?
C15 C20 C19 119.9(4) . . ?
C15 C20 C14 120.8(3) . . ?
C19 C20 C14 119.2(3) . . ?
C26 C21 C22 118.8(3) . . ?
C26 C21 C1 117.7(2) . . ?
C22 C21 C1 123.4(3) . . ?
C23 C22 C21 118.0(3) . . ?
C23 C22 C27 120.0(3) . . ?
C21 C22 C27 122.0(3) . . ?
C24 C23 C22 123.3(3) . . ?
C24 C23 H23 118.4 . . ?
C22 C23 H23 118.4 . . ?
C23 C24 C25 118.7(3) . . ?
C23 C24 C11 117.5(3) . . ?
C25 C24 C11 123.6(3) . . ?
C26 C25 C24 118.1(3) . . ?
C26 C25 C33 120.1(3) . . ?
C24 C25 C33 121.7(3) . . ?
C21 C26 C25 123.1(3) . . ?
C21 C26 H26 118.5 . . ?
C25 C26 H26 118.5 . . ?
N1A C27 C22 111.8(9) . . ?
N1 C27 C22 111.6(5) . . ?
N1 C27 H27A 109.8 . . ?
C22 C27 H27A 109.2 . . ?
N1 C27 H27B 108.7 . . ?
C22 C27 H27B 109.4 . . ?
H27A C27 H27B 108.1 . . ?
N1A C27 H27C 108.6 . . ?
C22 C27 H27C 109.1 . . ?
N1A C27 H27D 110.0 . . ?
C22 C27 H27D 109.2 . . ?
H27C C27 H27D 108.0 . . ?
N2A C33 C25 111.1(4) . . ?
C25 C33 N2 110.0(3) . . ?
C25 C33 H33A 109.4 . . ?
N2 C33 H33A 101.2 . . ?
C25 C33 H33B 109.6 . . ?
N2 C33 H33B 118.0 . . ?
H33A C33 H33B 108.0 . . ?
N2A C33 H33C 121.9 . . ?
C25 C33 H33C 109.9 . . ?
N2A C33 H33D 94.5 . . ?
C25 C33 H33D 109.9 . . ?
H33C C33 H33D 108.2 . . ?
C28 N1 C27 113.7(8) . . ?
C28 N1 H1 119.7 . . ?
C27 N1 H1 125.6 . . ?
C33 N2A C34A 111.2(8) . . ?
C33 N2A H2A 105.2 . . ?
C34A N2A H2A 110.5 . . ?
N1 C28 C29 114.1(7) . . ?
N1 C28 C32 107.6(7) . . ?
C29 C28 C32 112.2(6) . . ?
N1 C28 H28 107.5 . . ?
C29 C28 H28 107.5 . . ?
C32 C28 H28 107.5 . . ?
C28 C29 C30 112.0(7) . . ?
C28 C29 C31 113.5(8) . . ?
C30 C29 C31 110.3(8) . . ?
C28 C29 H29 106.8 . . ?
C30 C29 H29 106.8 . . ?
C31 C29 H29 106.8 . . ?
C29 C30 H30A 109.5 . . ?
C29 C30 H30B 109.5 . . ?
H30A C30 H30B 109.5 . . ?
C29 C30 H30C 109.5 . . ?
H30A C30 H30C 109.5 . . ?
H30B C30 H30C 109.5 . . ?
C29 C31 H31A 109.5 . . ?
C29 C31 H31B 109.5 . . ?
H31A C31 H31B 109.5 . . ?
C29 C31 H31C 109.5 . . ?
H31A C31 H31C 109.5 . . ?
H31B C31 H31C 109.5 . . ?
C28 C32 H32A 109.5 . . ?
C28 C32 H32B 109.5 . . ?
H32A C32 H32B 109.5 . . ?
C28 C32 H32C 109.5 . . ?
H32A C32 H32C 109.5 . . ?
H32B C32 H32C 109.5 . . ?
C35A C34A N2A 113.3(13) . . ?
C35A C34A C38A 113.7(13) . . ?
N2A C34A C38A 105.9(10) . . ?
C35A C34A H34A 107.9 . . ?
N2A C34A H34A 107.9 . . ?
C38A C34A H34A 107.9 . . ?
C37A C35A C36A 109.4(15) . . ?
C37A C35A C34A 110.6(14) . . ?
C36A C35A C34A 113.5(17) . . ?
C37A C35A H35A 107.7 . . ?
C36A C35A H35A 107.7 . . ?
C34A C35A H35A 107.7 . . ?
C35A C36A H36A 109.5 . . ?
C35A C36A H36B 109.5 . . ?
H36A C36A H36B 109.5 . . ?
C35A C36A H36C 109.5 . . ?
H36A C36A H36C 109.5 . . ?
H36B C36A H36C 109.5 . . ?
C35A C37A H37A 109.5 . . ?
C35A C37A H37B 109.5 . . ?
H37A C37A H37B 109.5 . . ?
C35A C37A H37C 109.5 . . ?
H37A C37A H37C 109.5 . . ?
H37B C37A H37C 109.5 . . ?
C34A C38A H38A 109.5 . . ?
C34A C38A H38B 109.5 . . ?
H38A C38A H38B 109.5 . . ?
C34A C38A H38C 109.5 . . ?
H38A C38A H38C 109.5 . . ?
H38B C38A H38C 109.5 . . ?
C27 N1A C28A 113.5(17) . . ?
C27 N1A H1A 117.2 . . ?
C28A N1A H1A 124.3 . . ?
C34 N2 C33 115.1(5) . . ?
C34 N2 H2B 96(4) . . ?
C33 N2 H2B 106(4) . . ?
N1A C28A C29A 112.3(15) . . ?
N1A C28A C32A 104.4(12) . . ?
C29A C28A C32A 108.4(11) . . ?
N1A C28A H28A 110.5 . . ?
C29A C28A H28A 110.5 . . ?
C32A C28A H28A 110.5 . . ?
C31A C29A C30A 110.9(16) . . ?
C31A C29A C28A 108.9(12) . . ?
C30A C29A C28A 109.0(11) . . ?
C31A C29A H29A 109.3 . . ?
C30A C29A H29A 109.3 . . ?
C28A C29A H29A 109.3 . . ?
C29A C30A H30D 109.5 . . ?
C29A C30A H30E 109.5 . . ?
H30D C30A H30E 109.5 . . ?
C29A C30A H30F 109.5 . . ?
H30D C30A H30F 109.5 . . ?
H30E C30A H30F 109.5 . . ?
C29A C31A H31D 109.5 . . ?
C29A C31A H31E 109.5 . . ?
H31D C31A H31E 109.5 . . ?
C29A C31A H31F 109.5 . . ?
H31D C31A H31F 109.5 . . ?
H31E C31A H31F 109.5 . . ?
C28A C32A H32D 109.5 . . ?
C28A C32A H32E 109.5 . . ?
H32D C32A H32E 109.5 . . ?
C28A C32A H32F 109.5 . . ?
H32D C32A H32F 109.5 . . ?
H32E C32A H32F 109.5 . . ?
N2 C34 C38 106.6(6) . . ?
N2 C34 C35 112.8(8) . . ?
C38 C34 C35 115.4(6) . . ?
N2 C34 H34 107.2 . . ?
C38 C34 H34 107.2 . . ?
C35 C34 H34 107.2 . . ?
C37 C35 C34 112.3(10) . . ?
C37 C35 C36 110.3(12) . . ?
C34 C35 C36 112.0(10) . . ?
C37 C35 H35 107.3 . . ?
C34 C35 H35 107.3 . . ?
C36 C35 H35 107.3 . . ?
C35 C36 H36D 109.5 . . ?
C35 C36 H36E 109.5 . . ?
H36D C36 H36E 109.5 . . ?
C35 C36 H36F 109.5 . . ?
H36D C36 H36F 109.5 . . ?
H36E C36 H36F 109.5 . . ?
C35 C37 H37D 109.5 . . ?
C35 C37 H37E 109.5 . . ?
H37D C37 H37E 109.5 . . ?
C35 C37 H37F 109.5 . . ?
H37D C37 H37F 109.5 . . ?
H37E C37 H37F 109.5 . . ?
C34 C38 H38D 109.5 . . ?
C34 C38 H38E 109.5 . . ?
H38D C38 H38E 109.5 . . ?
C34 C38 H38F 109.5 . . ?
H38D C38 H38F 109.5 . . ?
H38E C38 H38F 109.5 . . ?

loop_
_geom_bond_atom_site_label_1
_geom_bond_atom_site_label_2
_geom_bond_distance
_geom_bond_site_symmetry_2
_geom_bond_publ_flag
C1 C2 1.364(5) . ?
C1 C9 1.422(5) . ?
C1 C21 1.497(4) . ?
C2 C3 1.406(5) . ?
C2 H2 0.9500 . ?
C3 C4 1.382(6) . ?
C3 H3 0.9500 . ?
C4 C10 1.412(6) . ?
C4 H4 0.9500 . ?
C5 C6 1.358(7) . ?
C5 C10 1.416(5) . ?
C5 H5 0.9500 . ?
C6 C7 1.415(5) . ?
C6 H6 0.9500 . ?
C7 C8 1.359(5) . ?
C7 H7 0.9500 . ?
C8 C9 1.427(5) . ?
C8 H8 0.9500 . ?
C9 C10 1.422(4) . ?
C11 C12 1.375(5) . ?
C11 C19 1.416(5) . ?
C11 C24 1.500(4) . ?
C12 C13 1.399(5) . ?
C12 H12 0.9500 . ?
C13 C14 1.376(6) . ?
C13 H13 0.9500 . ?
C14 C20 1.428(6) . ?
C14 H14 0.9500 . ?
C15 C16 1.359(6) . ?
C15 C20 1.415(5) . ?
C15 H15 0.9500 . ?
C16 C17 1.411(5) . ?
C16 H16 0.9500 . ?
C17 C18 1.363(5) . ?
C17 H17 0.9500 . ?
C18 C19 1.435(5) . ?
C18 H18 0.9500 . ?
C19 C20 1.418(4) . ?
C21 C26 1.391(4) . ?
C21 C22 1.411(4) . ?
C22 C23 1.392(4) . ?
C22 C27 1.515(4) . ?
C23 C24 1.391(4) . ?
C23 H23 0.9500 . ?
C24 C25 1.408(4) . ?
C25 C26 1.395(4) . ?
C25 C33 1.512(4) . ?
C26 H26 0.9500 . ?
C27 N1A 1.41(2) . ?
C27 N1 1.495(11) . ?
C27 H27A 0.9698 . ?
C27 H27B 0.9699 . ?
C27 H27C 0.9700 . ?
C27 H27D 0.9700 . ?
C33 N2A 1.411(9) . ?
C33 N2 1.519(7) . ?
C33 H33A 0.9698 . ?
C33 H33B 0.9703 . ?
C33 H33C 0.9699 . ?
C33 H33D 0.9701 . ?
N1 C28 1.454(14) . ?
N1 H1 0.8601 . ?
N2A C34A 1.510(18) . ?
N2A H2A 0.8598 . ?
C28 C29 1.511(11) . ?
C28 C32 1.546(8) . ?
C28 H28 1.0000 . ?
C29 C30 1.529(8) . ?
C29 C31 1.542(17) . ?
C29 H29 1.0000 . ?
C30 H30A 0.9800 . ?
C30 H30B 0.9800 . ?
C30 H30C 0.9800 . ?
C31 H31A 0.9800 . ?
C31 H31B 0.9800 . ?
C31 H31C 0.9800 . ?
C32 H32A 0.9800 . ?
C32 H32B 0.9800 . ?
C32 H32C 0.9800 . ?
C34A C35A 1.50(2) . ?
C34A C38A 1.572(18) . ?
C34A H34A 1.0000 . ?
C35A C37A 1.49(2) . ?
C35A C36A 1.50(2) . ?
C35A H35A 1.0000 . ?
C36A H36A 0.9800 . ?
C36A H36B 0.9800 . ?
C36A H36C 0.9800 . ?
C37A H37A 0.9800 . ?
C37A H37B 0.9800 . ?
C37A H37C 0.9800 . ?
C38A H38A 0.9800 . ?
C38A H38B 0.9800 . ?
C38A H38C 0.9800 . ?
N1A C28A 1.50(3) . ?
N1A H1A 0.8600 . ?
N2 C34 1.441(8) . ?
N2 H2B 0.82(7) . ?
C28A C29A 1.52(2) . ?
C28A C32A 1.574(18) . ?
C28A H28A 1.0000 . ?
C29A C31A 1.51(3) . ?
C29A C30A 1.512(16) . ?
C29A H29A 1.0000 . ?
C30A H30D 0.9800 . ?
C30A H30E 0.9800 . ?
C30A H30F 0.9800 . ?
C31A H31D 0.9800 . ?
C31A H31E 0.9800 . ?
C31A H31F 0.9800 . ?
C32A H32D 0.9800 . ?
C32A H32E 0.9800 . ?
C32A H32F 0.9800 . ?
C34 C38 1.515(11) . ?
C34 C35 1.516(13) . ?
C34 H34 1.0000 . ?
C35 C37 1.500(15) . ?
C35 C36 1.546(15) . ?
C35 H35 1.0000 . ?
C36 H36D 0.9800 . ?
C36 H36E 0.9800 . ?
C36 H36F 0.9800 . ?
C37 H37D 0.9800 . ?
C37 H37E 0.9800 . ?
C37 H37F 0.9800 . ?
C38 H38D 0.9800 . ?
C38 H38E 0.9800 . ?
C38 H38F 0.9800 . ?

loop_
_geom_torsion_atom_site_label_1
_geom_torsion_atom_site_label_2
_geom_torsion_atom_site_label_3
_geom_torsion_atom_site_label_4
_geom_torsion
_geom_torsion_site_symmetry_1
_geom_torsion_site_symmetry_2
_geom_torsion_site_symmetry_3
_geom_torsion_site_symmetry_4
_geom_torsion_publ_flag
C9 C1 C2 C3 1.0(5) . . . . ?
C21 C1 C2 C3 176.9(3) . . . . ?
C1 C2 C3 C4 1.3(5) . . . . ?
C2 C3 C4 C10 -2.1(5) . . . . ?
C10 C5 C6 C7 -0.2(5) . . . . ?
C5 C6 C7 C8 1.8(5) . . . . ?
C6 C7 C8 C9 -1.2(5) . . . . ?
C2 C1 C9 C10 -2.5(4) . . . . ?
C21 C1 C9 C10 -178.3(3) . . . . ?
C2 C1 C9 C8 174.4(3) . . . . ?
C21 C1 C9 C8 -1.4(4) . . . . ?
C7 C8 C9 C10 -1.1(4) . . . . ?
C7 C8 C9 C1 -178.0(3) . . . . ?
C3 C4 C10 C5 -177.3(3) . . . . ?
C3 C4 C10 C9 0.6(5) . . . . ?
C6 C5 C10 C4 175.9(3) . . . . ?
C6 C5 C10 C9 -2.0(5) . . . . ?
C1 C9 C10 C4 1.7(4) . . . . ?
C8 C9 C10 C4 -175.3(3) . . . . ?
C1 C9 C10 C5 179.7(3) . . . . ?
C8 C9 C10 C5 2.6(4) . . . . ?
C19 C11 C12 C13 -0.8(5) . . . . ?
C24 C11 C12 C13 -177.0(3) . . . . ?
C11 C12 C13 C14 -0.8(5) . . . . ?
C12 C13 C14 C20 1.1(5) . . . . ?
C20 C15 C16 C17 0.2(5) . . . . ?
C15 C16 C17 C18 -1.0(5) . . . . ?
C16 C17 C18 C19 0.5(5) . . . . ?
C12 C11 C19 C20 2.2(4) . . . . ?
C24 C11 C19 C20 178.2(3) . . . . ?
C12 C11 C19 C18 -176.7(3) . . . . ?
C24 C11 C19 C18 -0.6(4) . . . . ?
C17 C18 C19 C11 179.7(3) . . . . ?
C17 C18 C19 C20 0.8(4) . . . . ?
C16 C15 C20 C19 1.1(5) . . . . ?
C16 C15 C20 C14 -177.4(3) . . . . ?
C11 C19 C20 C15 179.5(3) . . . . ?
C18 C19 C20 C15 -1.6(4) . . . . ?
C11 C19 C20 C14 -1.9(4) . . . . ?
C18 C19 C20 C14 177.0(3) . . . . ?
C13 C14 C20 C15 178.9(3) . . . . ?
C13 C14 C20 C19 0.3(5) . . . . ?
C2 C1 C21 C26 -60.0(4) . . . . ?
C9 C1 C21 C26 115.8(4) . . . . ?
C2 C1 C21 C22 117.3(4) . . . . ?
C9 C1 C21 C22 -66.9(5) . . . . ?
C26 C21 C22 C23 -0.3(5) . . . . ?
C1 C21 C22 C23 -177.6(3) . . . . ?
C26 C21 C22 C27 176.2(4) . . . . ?
C1 C21 C22 C27 -1.1(6) . . . . ?
C21 C22 C23 C24 0.2(6) . . . . ?
C27 C22 C23 C24 -176.4(4) . . . . ?
C22 C23 C24 C25 -0.5(6) . . . . ?
C22 C23 C24 C11 -176.8(4) . . . . ?
C12 C11 C24 C23 59.5(5) . . . . ?
C19 C11 C24 C23 -116.5(4) . . . . ?
C12 C11 C24 C25 -116.6(4) . . . . ?
C19 C11 C24 C25 67.3(5) . . . . ?
C23 C24 C25 C26 0.9(5) . . . . ?
C11 C24 C25 C26 177.0(4) . . . . ?
C23 C24 C25 C33 -175.3(4) . . . . ?
C11 C24 C25 C33 0.8(6) . . . . ?
C22 C21 C26 C25 0.8(6) . . . . ?
C1 C21 C26 C25 178.2(4) . . . . ?
C24 C25 C26 C21 -1.0(6) . . . . ?
C33 C25 C26 C21 175.2(4) . . . . ?
C23 C22 C27 N1A 38.3(9) . . . . ?
C21 C22 C27 N1A -138.2(8) . . . . ?
C23 C22 C27 N1 16.0(7) . . . . ?
C21 C22 C27 N1 -160.5(5) . . . . ?
C26 C25 C33 N2A -20.3(7) . . . . ?
C24 C25 C33 N2A 155.7(6) . . . . ?
C26 C25 C33 N2 -38.7(6) . . . . ?
C24 C25 C33 N2 137.4(4) . . . . ?
C22 C27 N1 C28 178.6(7) . . . . ?
C25 C33 N2A C34A -166.7(7) . . . . ?
C27 N1 C28 C29 -69.2(10) . . . . ?
C27 N1 C28 C32 165.5(7) . . . . ?
N1 C28 C29 C30 169.5(7) . . . . ?
C32 C28 C29 C30 -67.7(8) . . . . ?
N1 C28 C29 C31 -64.7(10) . . . . ?
C32 C28 C29 C31 58.1(9) . . . . ?
C33 N2A C34A C35A -89.8(13) . . . . ?
C33 N2A C34A C38A 144.9(9) . . . . ?
N2A C34A C35A C37A -72.7(19) . . . . ?
C38A C34A C35A C37A 48(2) . . . . ?
N2A C34A C35A C36A 164.0(14) . . . . ?
C38A C34A C35A C36A -75.0(18) . . . . ?
C22 C27 N1A C28A 176.9(10) . . . . ?
C25 C33 N2 C34 -162.6(5) . . . . ?
C27 N1A C28A C29A -166.3(12) . . . . ?
C27 N1A C28A C32A 76.4(14) . . . . ?
N1A C28A C29A C31A 64.6(18) . . . . ?
C32A C28A C29A C31A 179.5(14) . . . . ?
N1A C28A C29A C30A -174.2(13) . . . . ?
C32A C28A C29A C30A -59.4(15) . . . . ?
C33 N2 C34 C38 163.7(6) . . . . ?
C33 N2 C34 C35 -68.6(8) . . . . ?
N2 C34 C35 C37 -67.2(14) . . . . ?
C38 C34 C35 C37 55.7(15) . . . . ?
N2 C34 C35 C36 168.0(8) . . . . ?
C38 C34 C35 C36 -69.0(11) . . . . ?
